data_1574146
loop_
_publ_author_name
'Kanagavel, Manimurugan'
'Sparjan Samuvel, Rajan Marystella'
'Ramalingam, Vaikundamoorthy'
'Nechipadappu, Sunil Kumar'

_publ_section_title
;
 Structural landscape of new salts of the antihistamine drug bilastine:
 implications in physicochemical properties and anticancer activity
 against skin cancer
;
_journal_issue 15
_journal_name_full CrystEngComm
_journal_page_first 2317
_journal_page_last 2332
_journal_paper_doi 10.1039/D4CE01303D
_journal_volume 27
_journal_year 2025
_chemical_formula_moiety 'C28 H38 N3 O3, H2 O4 P, 2(C H4 O)'
_chemical_formula_sum 'C30 H48 N3 O9 P'
_chemical_formula_weight 625.68
_chemical_name_common 'BILASTINE PHOSPHATE DIMETHANOLATE'
_chemical_name_systematic 'BILASTINE PHOSPHATE DIMETHANOLATE'
_space_group_crystal_system triclinic
_space_group_IT_number 2
_space_group_name_Hall '-P 1'
_space_group_name_H-M_alt 'P -1'
_atom_sites_solution_hydrogens mixed
_atom_sites_solution_primary difmap
_atom_sites_solution_secondary difmap
_audit_creation_method SHELXL-2019/3
_audit_update_record
;
2024-07-27 deposited with the CCDC.	2025-02-26 downloaded from the CCDC.
;
_cell_angle_alpha 100.869(6)
_cell_angle_beta 100.793(6)
_cell_angle_gamma 97.455(7)
_cell_formula_units_Z 2
_cell_length_a 8.9527(17)
_cell_length_b 11.559(2)
_cell_length_c 16.499(3)
_cell_measurement_reflns_used 9916
_cell_measurement_temperature 100(2)
_cell_measurement_theta_max 28.08
_cell_measurement_theta_min 2.44
_cell_volume 1622.8(5)
_computing_cell_refinement '<i>SAINT</i> (Bruker, 2016)'
_computing_data_collection '<i>APEX3</i> (Bruker, 2016)'
_computing_data_reduction 'Bruker SAINT'
_computing_molecular_graphics 'Bruker SHELXTL'
_computing_publication_material 'Bruker SHELXTL'
_computing_structure_refinement '<i>SHELXL2014</i> (Sheldrick, 2015)'
_computing_structure_solution '<i>SHELXT</i> (Sheldrick, 2015)'
_diffrn_ambient_temperature 100(2)
_diffrn_measured_fraction_theta_full 0.998
_diffrn_measured_fraction_theta_max 0.998
_diffrn_measurement_device_type 'Bruker D8 QUEST PHOTON-III'
_diffrn_measurement_method '\w and \f'
_diffrn_radiation_type MoK\a
_diffrn_radiation_wavelength 0.71073
_diffrn_reflns_av_R_equivalents 0.0710
_diffrn_reflns_av_unetI/netI 0.0696
_diffrn_reflns_Laue_measured_fraction_full 0.998
_diffrn_reflns_Laue_measured_fraction_max 0.998
_diffrn_reflns_limit_h_max 10
_diffrn_reflns_limit_h_min -10
_diffrn_reflns_limit_k_max 13
_diffrn_reflns_limit_k_min -13
_diffrn_reflns_limit_l_max 19
_diffrn_reflns_limit_l_min -19
_diffrn_reflns_number 23668
_diffrn_reflns_point_group_measured_fraction_full 0.998
_diffrn_reflns_point_group_measured_fraction_max 0.998
_diffrn_reflns_theta_full 24.998
_diffrn_reflns_theta_max 24.998
_diffrn_reflns_theta_min 1.987
_exptl_absorpt_coefficient_mu 0.140
_exptl_absorpt_correction_T_max 0.7457
_exptl_absorpt_correction_T_min 0.5613
_exptl_absorpt_correction_type multi-scan
_exptl_absorpt_process_details
;
 SADABS 2016/2: Krause, L., Herbst-Irmer, R., Sheldrick G.M. & Stalke D.,
 J. Appl. Cryst. 48 (2015) 3-10
;
_exptl_crystal_density_diffrn 1.280
_exptl_crystal_description needle
_exptl_crystal_F_000 672
_exptl_crystal_recrystallization_method 'Re-crystallisation from solvent: METHANOL'
_exptl_crystal_size_max 0.180
_exptl_crystal_size_mid 0.120
_exptl_crystal_size_min 0.110
_refine_diff_density_max 1.021
_refine_diff_density_min -0.484
_refine_diff_density_rms 0.081
_refine_ls_extinction_method none
_refine_ls_goodness_of_fit_ref 1.045
_refine_ls_hydrogen_treatment mixed
_refine_ls_matrix_type full
_refine_ls_number_parameters 453
_refine_ls_number_reflns 5712
_refine_ls_number_restraints 74
_refine_ls_restrained_S_all 1.043
_refine_ls_R_factor_all 0.1047
_refine_ls_R_factor_gt 0.0777
_refine_ls_shift/su_max 0.005
_refine_ls_shift/su_mean 0.000
_refine_ls_structure_factor_coef Fsqd
_refine_ls_weighting_details 'w=1/[\s^2^(Fo^2^)+(0.1011P)^2^+3.4348P] where P=(Fo^2^+2Fc^2^)/3'
_refine_ls_weighting_scheme calc
_refine_ls_wR_factor_gt 0.2019
_refine_ls_wR_factor_ref 0.2240
_reflns_Friedel_coverage 0.000
_reflns_number_gt 4107
_reflns_number_total 5712
_reflns_threshold_expression 'I > 2\s(I)'
_cod_data_source_file d4ce01303d2.cif
_cod_data_source_block KB1183_0m_a
_cod_depositor_comments 'Adding full bibliography for 1574143--1574149.cif.'
_cod_database_code 1574146
_shelx_shelxl_version_number 2019/3
_shelx_space_group_comment
;
The symmetry employed for this shelxl refinement is uniquely defined
by the following loop, which should always be used as a source of
symmetry information in preference to the above space-group names.
They are only intended as comments.
;
_shelx_estimated_absorpt_t_min 0.975
_shelx_estimated_absorpt_t_max 0.985

loop_
_space_group_symop_operation_xyz
'x, y, z'
'-x, -y, -z'

loop_
_atom_site_label
_atom_site_type_symbol
_atom_site_fract_x
_atom_site_fract_y
_atom_site_fract_z
_atom_site_U_iso_or_equiv
_atom_site_adp_type
_atom_site_occupancy
_atom_site_site_symmetry_order
_atom_site_calc_flag
_atom_site_refinement_flags_posn
_atom_site_refinement_flags_adp
_atom_site_refinement_flags_occupancy
_atom_site_disorder_assembly
_atom_site_disorder_group
C1 C -0.0638(5) 0.9675(4) 0.8210(3) 0.0435(11) Uani 1 1 d . . . . .
H1A H -0.070700 1.037033 0.795420 0.065 Uiso 1 1 calc R U . . .
H1B H -0.148743 0.956280 0.850182 0.065 Uiso 1 1 calc R U . . .
H1C H -0.070807 0.896046 0.776823 0.065 Uiso 1 1 calc R U . . .
C2 C 0.0844(6) 0.9871(4) 0.8822(3) 0.0456(12) Uani 1 1 d . . . . .
H2A H 0.169202 1.017103 0.856670 0.055 Uiso 1 1 calc R U . . .
H2B H 0.083054 1.047820 0.933006 0.055 Uiso 1 1 calc R U . . .
C3 C 0.2566(5) 0.8884(4) 0.9620(3) 0.0369(10) Uani 1 1 d . . . . .
H3A H 0.260997 0.943893 1.016318 0.044 Uiso 1 1 calc R U . . .
H3B H 0.341162 0.919398 0.936667 0.044 Uiso 1 1 calc R U . . .
C4 C 0.2710(4) 0.7646(4) 0.9756(3) 0.0307(9) Uani 1 1 d . . . . .
H4A H 0.185272 0.735481 1.000779 0.037 Uiso 1 1 calc R U . . .
H4B H 0.261078 0.709921 0.920136 0.037 Uiso 1 1 calc R U . . .
C5 C 0.4497(4) 0.7930(3) 1.1181(2) 0.0285(9) Uani 1 1 d . . . . .
C6 C 0.3555(5) 0.8227(4) 1.1751(3) 0.0348(10) Uani 1 1 d . . . . .
H6 H 0.249174 0.825213 1.156478 0.042 Uiso 1 1 calc R U . . .
C7 C 0.4255(5) 0.8480(4) 1.2592(3) 0.0400(11) Uani 1 1 d . . . . .
H7 H 0.366060 0.868842 1.300029 0.048 Uiso 1 1 calc R U . . .
C8 C 0.5807(5) 0.8439(4) 1.2865(3) 0.0377(10) Uani 1 1 d . . . . .
H8 H 0.623986 0.862616 1.345488 0.045 Uiso 1 1 calc R U . . .
C9 C 0.6743(5) 0.8139(4) 1.2311(3) 0.0328(9) Uani 1 1 d . . . . .
H9 H 0.780534 0.811541 1.250425 0.039 Uiso 1 1 calc R U . . .
C10 C 0.6048(5) 0.7871(3) 1.1455(2) 0.0287(9) Uani 1 1 d . . . . .
C11 C 0.5520(4) 0.7343(3) 1.0087(2) 0.0250(8) Uani 1 1 d . . . . .
C12 C 0.5624(4) 0.6862(3) 0.9192(2) 0.0265(8) Uani 1 1 d . . . . .
H12 H 0.491729 0.722964 0.880928 0.032 Uiso 1 1 calc R U . . .
C13 C 0.5112(4) 0.5495(3) 0.8944(2) 0.0243(8) Uani 1 1 d . . . . .
H13A H 0.577341 0.511905 0.933278 0.029 Uiso 1 1 calc R U . . .
H13B H 0.403383 0.529218 0.900210 0.029 Uiso 1 1 calc R U . . .
C14 C 0.5223(4) 0.5004(4) 0.8041(2) 0.0259(8) Uani 1 1 d . . . . .
H14A H 0.491517 0.412310 0.790238 0.031 Uiso 1 1 calc R U . . .
H14B H 0.450552 0.533481 0.764883 0.031 Uiso 1 1 calc R U . . .
C15 C 0.7364(5) 0.6646(3) 0.8150(2) 0.0285(9) Uani 1 1 d . . . . .
H15A H 0.671464 0.702212 0.775612 0.034 Uiso 1 1 calc R U . . .
H15B H 0.844376 0.682658 0.808938 0.034 Uiso 1 1 calc R U . . .
C16 C 0.7262(5) 0.7163(3) 0.9053(2) 0.0288(9) Uani 1 1 d . . . . .
H16A H 0.757993 0.804180 0.917991 0.035 Uiso 1 1 calc R U . . .
H16B H 0.798424 0.683882 0.944863 0.035 Uiso 1 1 calc R U . . .
C17 C 0.7057(4) 0.4735(4) 0.7081(2) 0.0259(8) Uani 1 1 d . . . . .
H17A H 0.676451 0.385955 0.700453 0.031 Uiso 1 1 calc R U . . .
H17B H 0.816795 0.490548 0.707769 0.031 Uiso 1 1 calc R U . . .
C18 C 0.6140(5) 0.5122(5) 0.6326(3) 0.0413(11) Uani 1 1 d . . . . .
H18A H 0.502090 0.494297 0.630695 0.050 Uiso 1 1 calc R U . . .
H18B H 0.643465 0.599261 0.637878 0.050 Uiso 1 1 calc R U . . .
C19 C 0.6500(5) 0.4442(4) 0.5528(2) 0.0344(10) Uani 1 1 d . . . . .
C20 C 0.5768(5) 0.3286(4) 0.5167(3) 0.0403(11) Uani 1 1 d . . . . .
H20 H 0.499510 0.292620 0.540826 0.048 Uiso 1 1 calc R U . . .
C21 C 0.6137(5) 0.2641(4) 0.4459(3) 0.0399(11) Uani 1 1 d . . . . .
H21 H 0.561613 0.184354 0.422653 0.048 Uiso 1 1 calc R U . . .
C22 C 0.7252(4) 0.3130(4) 0.4079(2) 0.0282(9) Uani 1 1 d . . . . .
C23 C 0.7989(5) 0.4296(4) 0.4443(2) 0.0332(9) Uani 1 1 d . . . . .
H23 H 0.875743 0.466026 0.419988 0.040 Uiso 1 1 calc R U . . .
C24 C 0.7615(5) 0.4942(4) 0.5161(3) 0.0370(10) Uani 1 1 d . . . . .
H24 H 0.813689 0.573726 0.540015 0.044 Uiso 1 1 calc R U . . .
C25 C 0.7722(4) 0.2373(4) 0.3332(2) 0.0281(9) Uani 1 1 d . . . . .
C26 C 0.6304(5) 0.1675(4) 0.2665(3) 0.0337(9) Uani 1 1 d . . . . .
H26A H 0.560665 0.222507 0.251319 0.051 Uiso 1 1 calc R U . . .
H26B H 0.576544 0.106209 0.289550 0.051 Uiso 1 1 calc R U . . .
H26C H 0.663174 0.129288 0.216107 0.051 Uiso 1 1 calc R U . . .
C27 C 0.8692(5) 0.1480(4) 0.3665(3) 0.0338(9) Uani 1 1 d . . . . .
H27A H 0.896504 0.096626 0.319044 0.051 Uiso 1 1 calc R U . . .
H27B H 0.808933 0.098568 0.395294 0.051 Uiso 1 1 calc R U . . .
H27C H 0.963505 0.192174 0.406404 0.051 Uiso 1 1 calc R U . . .
C28 C 0.8704(4) 0.3197(3) 0.2930(2) 0.0264(8) Uani 1 1 d . . . . .
N1 N 0.4173(3) 0.7609(3) 1.0305(2) 0.0273(7) Uani 1 1 d . . . . .
N2 N 0.6664(4) 0.7493(3) 1.0754(2) 0.0276(7) Uani 1 1 d . . . . .
N3 N 0.6833(4) 0.5322(3) 0.7928(2) 0.0236(7) Uani 1 1 d . . . . .
H3N H 0.744(5) 0.505(4) 0.827(3) 0.043(13) Uiso 1 1 d . . . . .
O1 O 0.1099(3) 0.8773(3) 0.9056(2) 0.0412(7) Uani 1 1 d . . . . .
O2 O 0.7870(3) 0.3831(3) 0.24701(17) 0.0302(6) Uani 1 1 d . . . . .
H2O H 0.855(9) 0.438(7) 0.240(5) 0.11(3) Uiso 1 1 d . . . . .
O3 O 1.0078(3) 0.3284(3) 0.30223(17) 0.0324(7) Uani 1 1 d . . . . .
P1 P 0.96433(11) 0.57999(9) 0.11772(6) 0.0245(3) Uani 1 1 d . . . . .
O4 O 0.8287(3) 0.4990(2) 0.04792(18) 0.0281(6) Uani 1 1 d . . . . .
H4O H 0.849(5) 0.474(4) 0.002(3) 0.041(13) Uiso 1 1 d . . . . .
O5 O 0.9370(3) 0.5614(2) 0.20222(16) 0.0297(6) Uani 1 1 d . . . . .
O6 O 0.9571(3) 0.7124(2) 0.10862(17) 0.0294(6) Uani 1 1 d . . . . .
H6O H 0.868(7) 0.729(5) 0.100(3) 0.062(17) Uiso 1 1 d . . . . .
O7 O 1.1182(3) 0.5535(2) 0.10025(15) 0.0273(6) Uani 1 1 d . . . . .
C29 C 0.9540(15) 0.7189(11) 0.3918(5) 0.072(2) Uani 0.749(19) 1 d D U P A 1
H29A H 0.854392 0.670906 0.360596 0.108 Uiso 0.749(19) 1 calc R U P A 1
H29B H 0.936686 0.787342 0.431970 0.108 Uiso 0.749(19) 1 calc R U P A 1
H29C H 1.014300 0.669728 0.422722 0.108 Uiso 0.749(19) 1 calc R U P A 1
O8 O 1.0348(15) 0.7600(11) 0.3351(6) 0.073(2) Uani 0.749(19) 1 d D U P A 1
H8O H 1.046334 0.701478 0.299465 0.109 Uiso 0.749(19) 1 calc R U P A 1
C29D C 1.036(5) 0.769(3) 0.3957(16) 0.070(4) Uani 0.251(19) 1 d D U P A 2
H29D H 1.033029 0.847640 0.429828 0.106 Uiso 0.251(19) 1 calc R U P A 2
H29E H 1.126377 0.738464 0.421609 0.106 Uiso 0.251(19) 1 calc R U P A 2
H29F H 0.942138 0.713752 0.392800 0.106 Uiso 0.251(19) 1 calc R U P A 2
O8D O 1.048(5) 0.781(4) 0.3127(18) 0.071(4) Uani 0.251(19) 1 d D U P A 2
H8DO H 1.020348 0.713545 0.279449 0.107 Uiso 0.251(19) 1 calc R U P A 2
C30 C 1.1938(18) 1.0231(14) 0.4294(11) 0.116(4) Uani 0.628(8) 1 d D U P B 1
H30A H 1.246727 1.096852 0.470026 0.173 Uiso 0.628(8) 1 calc R U P B 1
H30B H 1.090103 1.001465 0.439043 0.173 Uiso 0.628(8) 1 calc R U P B 1
H30C H 1.186037 1.035729 0.371767 0.173 Uiso 0.628(8) 1 calc R U P B 1
O9 O 1.2793(11) 0.9289(8) 0.4402(6) 0.107(3) Uani 0.628(8) 1 d D U P B 1
H9O H 1.218370 0.863439 0.428119 0.161 Uiso 0.628(8) 1 calc R U P B 1
C30D C 1.292(3) 1.046(3) 0.4445(17) 0.126(4) Uani 0.372(8) 1 d D U P B 2
H30D H 1.299803 0.994841 0.391500 0.189 Uiso 0.372(8) 1 calc R U P B 2
H30E H 1.308665 1.129899 0.440257 0.189 Uiso 0.372(8) 1 calc R U P B 2
H30F H 1.188308 1.025019 0.455032 0.189 Uiso 0.372(8) 1 calc R U P B 2
O9D O 1.407(2) 1.0284(16) 0.5140(11) 0.132(4) Uani 0.372(8) 1 d D U P B 2
H9DO H 1.415964 1.083758 0.556575 0.199 Uiso 0.372(8) 1 calc R U P B 2

loop_
_atom_site_aniso_label
_atom_site_aniso_U_11
_atom_site_aniso_U_22
_atom_site_aniso_U_33
_atom_site_aniso_U_23
_atom_site_aniso_U_13
_atom_site_aniso_U_12
C1 0.040(3) 0.043(3) 0.064(3) 0.024(2) 0.030(2) 0.021(2)
C2 0.044(3) 0.038(2) 0.061(3) 0.016(2) 0.015(2) 0.016(2)
C3 0.036(2) 0.037(2) 0.039(2) 0.0096(19) 0.007(2) 0.0123(19)
C4 0.023(2) 0.037(2) 0.034(2) 0.0081(17) 0.0070(17) 0.0099(17)
C5 0.027(2) 0.030(2) 0.033(2) 0.0105(17) 0.0138(18) 0.0045(16)
C6 0.030(2) 0.036(2) 0.043(3) 0.0079(19) 0.019(2) 0.0073(18)
C7 0.045(3) 0.040(2) 0.042(3) 0.0084(19) 0.025(2) 0.008(2)
C8 0.044(3) 0.040(2) 0.031(2) 0.0096(18) 0.015(2) 0.004(2)
C9 0.031(2) 0.038(2) 0.032(2) 0.0119(18) 0.0084(18) 0.0042(18)
C10 0.030(2) 0.030(2) 0.033(2) 0.0140(17) 0.0170(18) 0.0076(17)
C11 0.021(2) 0.030(2) 0.030(2) 0.0115(16) 0.0113(17) 0.0070(15)
C12 0.023(2) 0.036(2) 0.027(2) 0.0127(16) 0.0094(16) 0.0124(16)
C13 0.0173(19) 0.037(2) 0.0220(19) 0.0094(16) 0.0084(15) 0.0061(16)
C14 0.0154(19) 0.042(2) 0.0226(19) 0.0092(16) 0.0061(15) 0.0061(16)
C15 0.028(2) 0.035(2) 0.029(2) 0.0116(16) 0.0150(17) 0.0062(17)
C16 0.029(2) 0.033(2) 0.029(2) 0.0104(17) 0.0125(17) 0.0060(17)
C17 0.022(2) 0.039(2) 0.0225(19) 0.0098(16) 0.0114(16) 0.0120(16)
C18 0.041(3) 0.068(3) 0.024(2) 0.011(2) 0.0120(19) 0.032(2)
C19 0.033(2) 0.059(3) 0.021(2) 0.0166(19) 0.0084(18) 0.029(2)
C20 0.040(3) 0.059(3) 0.034(2) 0.019(2) 0.025(2) 0.017(2)
C21 0.044(3) 0.047(3) 0.037(2) 0.016(2) 0.021(2) 0.011(2)
C22 0.024(2) 0.047(2) 0.0202(19) 0.0126(17) 0.0076(16) 0.0152(18)
C23 0.024(2) 0.053(3) 0.026(2) 0.0093(18) 0.0091(17) 0.0091(18)
C24 0.030(2) 0.055(3) 0.028(2) 0.0052(19) 0.0066(18) 0.017(2)
C25 0.026(2) 0.039(2) 0.026(2) 0.0137(17) 0.0120(17) 0.0129(17)
C26 0.032(2) 0.041(2) 0.032(2) 0.0143(18) 0.0100(18) 0.0056(18)
C27 0.033(2) 0.044(2) 0.029(2) 0.0106(18) 0.0087(18) 0.0135(19)
C28 0.026(2) 0.037(2) 0.0185(18) 0.0049(16) 0.0091(16) 0.0109(17)
N1 0.0200(17) 0.0359(18) 0.0292(17) 0.0078(14) 0.0092(14) 0.0105(14)
N2 0.0216(17) 0.0380(19) 0.0272(17) 0.0108(14) 0.0104(14) 0.0070(14)
N3 0.0182(16) 0.0356(18) 0.0215(16) 0.0099(14) 0.0080(14) 0.0100(14)
O1 0.0352(17) 0.0403(17) 0.0532(19) 0.0183(14) 0.0092(15) 0.0132(13)
O2 0.0237(15) 0.0439(17) 0.0291(15) 0.0169(13) 0.0085(12) 0.0102(13)
O3 0.0222(15) 0.0478(17) 0.0336(15) 0.0129(13) 0.0118(12) 0.0143(12)
P1 0.0177(5) 0.0356(6) 0.0251(5) 0.0130(4) 0.0084(4) 0.0075(4)
O4 0.0183(14) 0.0399(16) 0.0270(15) 0.0057(12) 0.0098(12) 0.0038(11)
O5 0.0266(15) 0.0410(16) 0.0273(14) 0.0138(12) 0.0097(12) 0.0115(12)
O6 0.0197(15) 0.0352(16) 0.0378(16) 0.0156(12) 0.0078(12) 0.0079(12)
O7 0.0193(14) 0.0429(16) 0.0235(14) 0.0132(11) 0.0056(11) 0.0084(11)
C29 0.091(6) 0.078(6) 0.048(4) 0.013(4) 0.007(4) 0.029(5)
O8 0.084(4) 0.080(5) 0.053(5) 0.003(4) 0.009(4) 0.031(4)
C29D 0.087(7) 0.081(7) 0.043(6) 0.011(6) 0.001(7) 0.033(6)
O8D 0.088(7) 0.079(7) 0.044(7) 0.006(6) 0.004(7) 0.031(6)
C30 0.114(8) 0.116(7) 0.126(7) 0.043(6) 0.015(7) 0.044(6)
O9 0.116(6) 0.111(6) 0.106(6) 0.036(5) 0.023(5) 0.045(5)
C30D 0.130(9) 0.123(7) 0.124(8) 0.038(7) 0.011(7) 0.030(8)
O9D 0.134(8) 0.126(8) 0.130(8) 0.044(7) 0.002(7) 0.012(7)

loop_
_atom_type_symbol
_atom_type_description
_atom_type_scat_dispersion_real
_atom_type_scat_dispersion_imag
_atom_type_scat_source
C C 0.0033 0.0016 'International Tables Vol C Tables 4.2.6.8 and 6.1.1.4'
H H 0.0000 0.0000 'International Tables Vol C Tables 4.2.6.8 and 6.1.1.4'
N N 0.0061 0.0033 'International Tables Vol C Tables 4.2.6.8 and 6.1.1.4'
O O 0.0106 0.0060 'International Tables Vol C Tables 4.2.6.8 and 6.1.1.4'
P P 0.1023 0.0942 'International Tables Vol C Tables 4.2.6.8 and 6.1.1.4'

loop_
_geom_angle_atom_site_label_1
_geom_angle_atom_site_label_2
_geom_angle_atom_site_label_3
_geom_angle
_geom_angle_site_symmetry_1
_geom_angle_site_symmetry_3
_geom_angle_publ_flag
C2 C1 H1A 109.5 . . ?
C2 C1 H1B 109.5 . . ?
H1A C1 H1B 109.5 . . ?
C2 C1 H1C 109.5 . . ?
H1A C1 H1C 109.5 . . ?
H1B C1 H1C 109.5 . . ?
O1 C2 C1 109.5(4) . . ?
O1 C2 H2A 109.8 . . ?
C1 C2 H2A 109.8 . . ?
O1 C2 H2B 109.8 . . ?
C1 C2 H2B 109.8 . . ?
H2A C2 H2B 108.2 . . ?
O1 C3 C4 106.2(3) . . ?
O1 C3 H3A 110.5 . . ?
C4 C3 H3A 110.5 . . ?
O1 C3 H3B 110.5 . . ?
C4 C3 H3B 110.5 . . ?
H3A C3 H3B 108.7 . . ?
N1 C4 C3 112.7(3) . . ?
N1 C4 H4A 109.1 . . ?
C3 C4 H4A 109.1 . . ?
N1 C4 H4B 109.1 . . ?
C3 C4 H4B 109.1 . . ?
H4A C4 H4B 107.8 . . ?
N1 C5 C10 106.7(3) . . ?
N1 C5 C6 131.5(4) . . ?
C10 C5 C6 121.8(4) . . ?
C7 C6 C5 116.2(4) . . ?
C7 C6 H6 121.9 . . ?
C5 C6 H6 121.9 . . ?
C6 C7 C8 122.0(4) . . ?
C6 C7 H7 119.0 . . ?
C8 C7 H7 119.0 . . ?
C9 C8 C7 122.4(4) . . ?
C9 C8 H8 118.8 . . ?
C7 C8 H8 118.8 . . ?
C8 C9 C10 116.3(4) . . ?
C8 C9 H9 121.8 . . ?
C10 C9 H9 121.8 . . ?
C9 C10 C5 121.2(3) . . ?
C9 C10 N2 129.7(4) . . ?
C5 C10 N2 109.0(3) . . ?
N2 C11 N1 112.5(3) . . ?
N2 C11 C12 124.5(3) . . ?
N1 C11 C12 122.9(3) . . ?
C11 C12 C16 112.1(3) . . ?
C11 C12 C13 110.8(3) . . ?
C16 C12 C13 108.7(3) . . ?
C11 C12 H12 108.4 . . ?
C16 C12 H12 108.4 . . ?
C13 C12 H12 108.4 . . ?
C14 C13 C12 111.0(3) . . ?
C14 C13 H13A 109.4 . . ?
C12 C13 H13A 109.4 . . ?
C14 C13 H13B 109.4 . . ?
C12 C13 H13B 109.4 . . ?
H13A C13 H13B 108.0 . . ?
N3 C14 C13 110.7(3) . . ?
N3 C14 H14A 109.5 . . ?
C13 C14 H14A 109.5 . . ?
N3 C14 H14B 109.5 . . ?
C13 C14 H14B 109.5 . . ?
H14A C14 H14B 108.1 . . ?
N3 C15 C16 110.6(3) . . ?
N3 C15 H15A 109.5 . . ?
C16 C15 H15A 109.5 . . ?
N3 C15 H15B 109.5 . . ?
C16 C15 H15B 109.5 . . ?
H15A C15 H15B 108.1 . . ?
C15 C16 C12 111.7(3) . . ?
C15 C16 H16A 109.3 . . ?
C12 C16 H16A 109.3 . . ?
C15 C16 H16B 109.3 . . ?
C12 C16 H16B 109.3 . . ?
H16A C16 H16B 107.9 . . ?
N3 C17 C18 115.3(3) . . ?
N3 C17 H17A 108.4 . . ?
C18 C17 H17A 108.4 . . ?
N3 C17 H17B 108.4 . . ?
C18 C17 H17B 108.4 . . ?
H17A C17 H17B 107.5 . . ?
C19 C18 C17 108.2(3) . . ?
C19 C18 H18A 110.1 . . ?
C17 C18 H18A 110.1 . . ?
C19 C18 H18B 110.1 . . ?
C17 C18 H18B 110.1 . . ?
H18A C18 H18B 108.4 . . ?
C20 C19 C24 118.0(4) . . ?
C20 C19 C18 120.8(4) . . ?
C24 C19 C18 121.1(4) . . ?
C19 C20 C21 121.2(4) . . ?
C19 C20 H20 119.4 . . ?
C21 C20 H20 119.4 . . ?
C20 C21 C22 121.6(4) . . ?
C20 C21 H21 119.2 . . ?
C22 C21 H21 119.2 . . ?
C21 C22 C23 117.2(4) . . ?
C21 C22 C25 120.8(4) . . ?
C23 C22 C25 121.9(3) . . ?
C22 C23 C24 120.9(4) . . ?
C22 C23 H23 119.5 . . ?
C24 C23 H23 119.5 . . ?
C19 C24 C23 121.1(4) . . ?
C19 C24 H24 119.5 . . ?
C23 C24 H24 119.5 . . ?
C22 C25 C26 111.3(3) . . ?
C22 C25 C28 109.1(3) . . ?
C26 C25 C28 109.5(3) . . ?
C22 C25 C27 108.5(3) . . ?
C26 C25 C27 109.1(3) . . ?
C28 C25 C27 109.3(3) . . ?
C25 C26 H26A 109.5 . . ?
C25 C26 H26B 109.5 . . ?
H26A C26 H26B 109.5 . . ?
C25 C26 H26C 109.5 . . ?
H26A C26 H26C 109.5 . . ?
H26B C26 H26C 109.5 . . ?
C25 C27 H27A 109.5 . . ?
C25 C27 H27B 109.5 . . ?
H27A C27 H27B 109.5 . . ?
C25 C27 H27C 109.5 . . ?
H27A C27 H27C 109.5 . . ?
H27B C27 H27C 109.5 . . ?
O3 C28 O2 123.0(3) . . ?
O3 C28 C25 123.9(3) . . ?
O2 C28 C25 113.2(3) . . ?
C11 N1 C5 106.1(3) . . ?
C11 N1 C4 128.8(3) . . ?
C5 N1 C4 124.9(3) . . ?
C11 N2 C10 105.7(3) . . ?
C17 N3 C15 113.5(3) . . ?
C17 N3 C14 113.0(3) . . ?
C15 N3 C14 111.4(3) . . ?
C17 N3 H3N 104(3) . . ?
C15 N3 H3N 106(3) . . ?
C14 N3 H3N 109(3) . . ?
C2 O1 C3 112.6(3) . . ?
C28 O2 H2O 104(5) . . ?
O5 P1 O7 114.51(15) . . ?
O5 P1 O4 107.42(15) . . ?
O7 P1 O4 110.24(15) . . ?
O5 P1 O6 111.56(15) . . ?
O7 P1 O6 106.57(15) . . ?
O4 P1 O6 106.25(15) . . ?
P1 O4 H4O 116(3) . . ?
P1 O6 H6O 115(4) . . ?
O8 C29 H29A 109.5 . . ?
O8 C29 H29B 109.5 . . ?
H29A C29 H29B 109.5 . . ?
O8 C29 H29C 109.5 . . ?
H29A C29 H29C 109.5 . . ?
H29B C29 H29C 109.5 . . ?
C29 O8 H8O 109.5 . . ?
O8D C29D H29D 109.5 . . ?
O8D C29D H29E 109.5 . . ?
H29D C29D H29E 109.5 . . ?
O8D C29D H29F 109.5 . . ?
H29D C29D H29F 109.5 . . ?
H29E C29D H29F 109.5 . . ?
C29D O8D H8DO 109.5 . . ?
O9 C30 H30A 109.5 . . ?
O9 C30 H30B 109.5 . . ?
H30A C30 H30B 109.5 . . ?
O9 C30 H30C 109.5 . . ?
H30A C30 H30C 109.5 . . ?
H30B C30 H30C 109.5 . . ?
C30 O9 H9O 109.5 . . ?
O9D C30D H30D 109.5 . . ?
O9D C30D H30E 109.5 . . ?
H30D C30D H30E 109.5 . . ?
O9D C30D H30F 109.5 . . ?
H30D C30D H30F 109.5 . . ?
H30E C30D H30F 109.5 . . ?
C30D O9D H9DO 109.5 . . ?

loop_
_geom_bond_atom_site_label_1
_geom_bond_atom_site_label_2
_geom_bond_distance
_geom_bond_site_symmetry_2
_geom_bond_publ_flag
C1 C2 1.471(7) . ?
C1 H1A 0.9800 . ?
C1 H1B 0.9800 . ?
C1 H1C 0.9800 . ?
C2 O1 1.428(5) . ?
C2 H2A 0.9900 . ?
C2 H2B 0.9900 . ?
C3 O1 1.434(5) . ?
C3 C4 1.509(5) . ?
C3 H3A 0.9900 . ?
C3 H3B 0.9900 . ?
C4 N1 1.458(5) . ?
C4 H4A 0.9900 . ?
C4 H4B 0.9900 . ?
C5 N1 1.386(5) . ?
C5 C10 1.392(6) . ?
C5 C6 1.401(5) . ?
C6 C7 1.370(6) . ?
C6 H6 0.9500 . ?
C7 C8 1.387(6) . ?
C7 H7 0.9500 . ?
C8 C9 1.378(6) . ?
C8 H8 0.9500 . ?
C9 C10 1.391(6) . ?
C9 H9 0.9500 . ?
C10 N2 1.395(5) . ?
C11 N2 1.323(5) . ?
C11 N1 1.377(5) . ?
C11 C12 1.502(5) . ?
C12 C16 1.532(5) . ?
C12 C13 1.540(5) . ?
C12 H12 1.0000 . ?
C13 C14 1.518(5) . ?
C13 H13A 0.9900 . ?
C13 H13B 0.9900 . ?
C14 N3 1.496(5) . ?
C14 H14A 0.9900 . ?
C14 H14B 0.9900 . ?
C15 N3 1.495(5) . ?
C15 C16 1.522(5) . ?
C15 H15A 0.9900 . ?
C15 H15B 0.9900 . ?
C16 H16A 0.9900 . ?
C16 H16B 0.9900 . ?
C17 N3 1.494(5) . ?
C17 C18 1.532(5) . ?
C17 H17A 0.9900 . ?
C17 H17B 0.9900 . ?
C18 C19 1.513(5) . ?
C18 H18A 0.9900 . ?
C18 H18B 0.9900 . ?
C19 C20 1.376(6) . ?
C19 C24 1.381(6) . ?
C20 C21 1.382(6) . ?
C20 H20 0.9500 . ?
C21 C22 1.389(6) . ?
C21 H21 0.9500 . ?
C22 C23 1.389(6) . ?
C22 C25 1.531(5) . ?
C23 C24 1.397(5) . ?
C23 H23 0.9500 . ?
C24 H24 0.9500 . ?
C25 C26 1.532(6) . ?
C25 C28 1.536(5) . ?
C25 C27 1.546(5) . ?
C26 H26A 0.9800 . ?
C26 H26B 0.9800 . ?
C26 H26C 0.9800 . ?
C27 H27A 0.9800 . ?
C27 H27B 0.9800 . ?
C27 H27C 0.9800 . ?
C28 O3 1.199(4) . ?
C28 O2 1.345(5) . ?
N3 H3N 0.85(5) . ?
O2 H2O 0.87(7) . ?
P1 O5 1.509(3) . ?
P1 O7 1.516(3) . ?
P1 O4 1.566(3) . ?
P1 O6 1.575(3) . ?
O4 H4O 0.83(5) . ?
O6 H6O 0.83(6) . ?
C29 O8 1.399(10) . ?
C29 H29A 0.9800 . ?
C29 H29B 0.9800 . ?
C29 H29C 0.9800 . ?
O8 H8O 0.8400 . ?
C29D O8D 1.421(18) . ?
C29D H29D 0.9800 . ?
C29D H29E 0.9800 . ?
C29D H29F 0.9800 . ?
O8D H8DO 0.8400 . ?
C30 O9 1.429(13) . ?
C30 H30A 0.9800 . ?
C30 H30B 0.9800 . ?
C30 H30C 0.9800 . ?
O9 H9O 0.8400 . ?
C30D O9D 1.458(17) . ?
C30D H30D 0.9800 . ?
C30D H30E 0.9800 . ?
C30D H30F 0.9800 . ?
O9D H9DO 0.8400 . ?

loop_
_geom_hbond_atom_site_label_D
_geom_hbond_atom_site_label_H
_geom_hbond_atom_site_label_A
_geom_hbond_distance_DH
_geom_hbond_distance_HA
_geom_hbond_distance_DA
_geom_hbond_angle_DHA
_geom_hbond_site_symmetry_A
_geom_hbond_publ_flag
N3 H3N O7 0.85(5) 1.83(5) 2.683(4) 178(5) 2_766 yes
O2 H2O O5 0.87(7) 1.78(8) 2.613(4) 160(7) . yes
O4 H4O O7 0.83(5) 1.74(5) 2.554(4) 169(5) 2_765 yes
O6 H6O N2 0.83(6) 1.83(6) 2.663(4) 174(5) 1_554 yes
O8^a H8O^a O5 0.84 2.04 2.776(11) 145.4 . yes
O9^a H9O^a O8^a 0.84 2.08 2.794(16) 142.0 . yes
